data_1547429
loop_
_publ_author_name
'Anuradha R. Pallipurath'
'Jonathan M. Skelton'
'Mark R. Warren'
'Naghmeh Kamali'
'Patrick McArdle'
'Andrea Erxleben'

_publ_section_title
;
 Sulfamerazine: Understanding the Influence of Slip Planes in the
 Polymorphic Phase Transformation through X-Ray Crystallographic Studies
 and ab Initio Lattice Dynamics
;
_journal_name_full 'Molecular Pharmaceutics'
_journal_page_first 3735
_journal_page_last 3748
_journal_paper_doi 10.1021/acs.molpharmaceut.5b00504
_journal_volume 12
_journal_year 2015
_chemical_formula_moiety 'C11 H12 N4 O2 S'
_chemical_formula_sum 'C11 H12 N4 O2 S'
_chemical_formula_weight 264.303
_chemical_name_common Sulfamerazine
_chemical_name_systematic 4-amino-N-(4-methylpyrimidin-2-yl)
_space_group_crystal_system orthorhombic
_space_group_IT_number 61
_space_group_name_Hall '-P 2ac 2ab'
_space_group_name_H-M_alt 'P b c a'
_symmetry_space_group_name_Hall '-P 2ac 2ab'
_symmetry_space_group_name_H-M 'P b c a'
_atom_sites_solution_hydrogens mixed
_cell_angle_alpha 90
_cell_angle_beta 90
_cell_angle_gamma 90
_cell_formula_units_Z 8
_cell_length_a 9.0785(2)
_cell_length_b 11.5265(3)
_cell_length_c 22.8581(6)
_cell_measurement_reflns_used 7040
_cell_measurement_temperature 149.4(9)
_cell_measurement_theta_max 29.0990
_cell_measurement_theta_min 3.5250
_cell_volume 2391.95(10)
_computing_cell_refinement
;
'Wed Nov 19 20:02:52 2014'
;
_computing_data_collection
;
'Wed Nov 19 20:02:52 2014'
;
_computing_data_reduction
;
'Wed Nov 19 20:02:52 2014'
;
_computing_molecular_graphics OSCAIL
_computing_structure_refinement 'SHELXL-2014/7 (Sheldrick, 2014)'
_computing_structure_solution SHELXT
_diffrn_ambient_temperature 149.4(9)
_diffrn_detector_area_resol_mean 16.1048
_diffrn_measured_fraction_theta_full 0.999
_diffrn_measured_fraction_theta_max 0.914
_diffrn_measurement_device_type 'Xcalibur, Sapphire3'
_diffrn_measurement_method '\w scans'
_diffrn_radiation_type MoK\a
_diffrn_radiation_wavelength 0.71073
_diffrn_reflns_av_R_equivalents 0.0223
_diffrn_reflns_av_unetI/netI 0.0178
_diffrn_reflns_Laue_measured_fraction_full 0.999
_diffrn_reflns_Laue_measured_fraction_max 0.914
_diffrn_reflns_limit_h_max 12
_diffrn_reflns_limit_h_min -10
_diffrn_reflns_limit_k_max 14
_diffrn_reflns_limit_k_min -15
_diffrn_reflns_limit_l_max 30
_diffrn_reflns_limit_l_min -25
_diffrn_reflns_number 19983
_diffrn_reflns_point_group_measured_fraction_full 0.999
_diffrn_reflns_point_group_measured_fraction_max 0.914
_diffrn_reflns_theta_full 25.242
_diffrn_reflns_theta_max 29.227
_diffrn_reflns_theta_min 2.992
_diffrn_source 'Enhance (Mo) X-ray Source'
_exptl_absorpt_coefficient_mu 0.271
_exptl_absorpt_correction_T_max 1.00000
_exptl_absorpt_correction_T_min 0.95648
_exptl_absorpt_correction_type multi-scan
_exptl_absorpt_process_details
;
crysalispro, agilent technologies,
version 1.171.37.31 (release 14-01-2014 crysalis171 .net)
(compiled jan 14 2014,18:38:05)
empirical absorption correction using spherical harmonics,
 implemented in scale3 abspack scaling algorithm.
;
_exptl_crystal_colour Colourless
_exptl_crystal_density_diffrn 1.468
_exptl_crystal_description Parallelepiped
_exptl_crystal_F_000 1104
_exptl_crystal_size_max 0.50
_exptl_crystal_size_mid 0.40
_exptl_crystal_size_min 0.20
_refine_diff_density_max 0.314
_refine_diff_density_min -0.449
_refine_diff_density_rms 0.059
_refine_ls_extinction_coef .
_refine_ls_extinction_method none
_refine_ls_goodness_of_fit_ref 1.096
_refine_ls_hydrogen_treatment mixed
_refine_ls_matrix_type full
_refine_ls_number_parameters 176
_refine_ls_number_reflns 2969
_refine_ls_number_restraints 0
_refine_ls_restrained_S_all 1.096
_refine_ls_R_factor_all 0.0430
_refine_ls_R_factor_gt 0.0362
_refine_ls_shift/su_max 0.001
_refine_ls_shift/su_mean 0.000
_refine_ls_structure_factor_coef Fsqd
_refine_ls_weighting_details 'w=1/[\s^2^(Fo^2^)+(0.0463P)^2^+1.4827P] where P=(Fo^2^+2Fc^2^)/3'
_refine_ls_weighting_scheme calc
_refine_ls_wR_factor_gt 0.0964
_refine_ls_wR_factor_ref 0.1012
_reflns_Friedel_coverage 0.000
_reflns_Friedel_fraction_full .
_reflns_Friedel_fraction_max .
_reflns_number_gt 2588
_reflns_number_total 2969
_reflns_threshold_expression 'I > 2\s(I)'
_cod_data_source_file Exp_Form-II2FInHouse_Form-II_150K.cif
_cod_data_source_block smz_fiilt1_a
_cod_depositor_comments
;

2019-03-25
Changing wrong Z value
                 miguel
;
_cod_original_formula_units_Z 6
_cod_database_code 1547429
_shelx_space_group_comment
;
The symmetry employed for this shelxl refinement is uniquely defined
by the following loop, which should always be used as a source of
symmetry information in preference to the above space-group names.
They are only intended as comments.
;
_shelx_estimated_absorpt_t_min 0.877
_shelx_estimated_absorpt_t_max 0.948
_shelxl_version_number 2014/6

loop_
_space_group_symop_operation_xyz
'x, y, z'
'-x+1/2, -y, z+1/2'
'-x, y+1/2, -z+1/2'
'x+1/2, -y+1/2, -z'
'-x, -y, -z'
'x-1/2, y, -z-1/2'
'x, -y-1/2, z-1/2'
'-x-1/2, y-1/2, z'

loop_
_atom_site_label
_atom_site_type_symbol
_atom_site_fract_x
_atom_site_fract_y
_atom_site_fract_z
_atom_site_U_iso_or_equiv
_atom_site_adp_type
_atom_site_occupancy
_atom_site_site_symmetry_order
_atom_site_calc_flag
_atom_site_refinement_flags_posn
_atom_site_refinement_flags_adp
_atom_site_refinement_flags_occupancy
_atom_site_disorder_assembly
_atom_site_disorder_group
S1 S 0.33149(4) 0.34579(3) 0.38962(2) 0.01777(12) Uani 1 1 d . . . . .
O2 O 0.19601(12) 0.39716(10) 0.40962(5) 0.0227(2) Uani 1 1 d . . . . .
O1 O 0.34173(13) 0.22215(9) 0.38656(5) 0.0251(3) Uani 1 1 d . . . . .
N4 N 0.66694(13) 0.42605(11) 0.48540(6) 0.0203(3) Uani 1 1 d . . . . .
N3 N 0.65625(14) 0.28450(11) 0.40855(6) 0.0213(3) Uani 1 1 d . . . . .
N2 N 0.45130(14) 0.39538(11) 0.43701(6) 0.0194(3) Uani 1 1 d . . . . .
N1 N 0.45370(18) 0.53207(14) 0.15418(7) 0.0292(3) Uani 1 1 d . . . . .
C1 C 0.37422(16) 0.40312(12) 0.32136(6) 0.0184(3) Uani 1 1 d . . . . .
C2 C 0.44767(19) 0.33592(13) 0.27999(7) 0.0252(3) Uani 1 1 d . . . . .
H2 H 0.4771 0.2609 0.2893 0.033 Uiso 1 1 calc R U . . .
C3 C 0.47674(19) 0.38018(14) 0.22534(7) 0.0263(3) Uani 1 1 d . . . . .
H3 H 0.5278 0.3352 0.1983 0.034 Uiso 1 1 calc R U . . .
C4 C 0.43053(17) 0.49235(13) 0.20968(7) 0.0222(3) Uani 1 1 d . . . . .
C5 C 0.35647(18) 0.55920(12) 0.25207(7) 0.0229(3) Uani 1 1 d . . . . .
H5 H 0.3253 0.6338 0.2427 0.030 Uiso 1 1 calc R U . . .
C6 C 0.32942(16) 0.51559(13) 0.30726(7) 0.0207(3) Uani 1 1 d . . . . .
H6 H 0.2815 0.5610 0.3350 0.027 Uiso 1 1 calc R U . . .
C7 C 0.59827(16) 0.36588(12) 0.44300(6) 0.0183(3) Uani 1 1 d . . . . .
C8 C 0.80898(17) 0.40042(14) 0.49303(7) 0.0240(3) Uani 1 1 d . . . . .
H8 H 0.8616 0.4401 0.5216 0.031 Uiso 1 1 calc R U . . .
C9 C 0.88064(18) 0.31765(14) 0.46030(7) 0.0251(3) Uani 1 1 d . . . . .
H9 H 0.9797 0.3009 0.4664 0.033 Uiso 1 1 calc R U . . .
C10 C 0.79969(18) 0.26017(13) 0.41789(7) 0.0230(3) Uani 1 1 d . . . . .
C11 C 0.8675(2) 0.16670(16) 0.38118(9) 0.0329(4) Uani 1 1 d . . . . .
H11A H 0.8218 0.0937 0.3901 0.043 Uiso 1 1 calc R U . . .
H11B H 0.9710 0.1621 0.3893 0.043 Uiso 1 1 calc R U . . .
H11C H 0.8530 0.1844 0.3405 0.043 Uiso 1 1 calc R U . . .
H1N2 H 0.418(3) 0.444(2) 0.4594(11) 0.042(6) Uiso 1 1 d . . . . .
H1N1 H 0.516(2) 0.4950(19) 0.1332(10) 0.035(6) Uiso 1 1 d . . . . .
H2N1 H 0.446(3) 0.603(2) 0.1461(10) 0.042(6) Uiso 1 1 d . . . . .

loop_
_atom_site_aniso_label
_atom_site_aniso_U_11
_atom_site_aniso_U_22
_atom_site_aniso_U_33
_atom_site_aniso_U_23
_atom_site_aniso_U_13
_atom_site_aniso_U_12
S1 0.0183(2) 0.01899(19) 0.01606(19) -0.00147(13) -0.00053(13) -0.00248(12)
O2 0.0172(5) 0.0315(6) 0.0194(6) -0.0010(4) 0.0005(4) -0.0014(4)
O1 0.0334(7) 0.0188(6) 0.0230(6) -0.0009(4) -0.0007(5) -0.0054(4)
N4 0.0190(6) 0.0234(6) 0.0185(6) -0.0009(5) -0.0016(5) 0.0012(5)
N3 0.0228(7) 0.0204(6) 0.0206(7) -0.0002(5) 0.0019(5) 0.0031(5)
N2 0.0183(6) 0.0217(6) 0.0184(6) -0.0064(5) -0.0022(5) 0.0023(5)
N1 0.0394(9) 0.0255(7) 0.0226(7) 0.0034(6) 0.0102(6) 0.0017(6)
C1 0.0201(7) 0.0200(7) 0.0152(7) -0.0014(5) -0.0002(5) -0.0021(5)
C2 0.0306(8) 0.0207(7) 0.0242(8) 0.0001(6) 0.0033(6) 0.0052(6)
C3 0.0318(9) 0.0241(8) 0.0230(8) -0.0032(6) 0.0082(7) 0.0043(6)
C4 0.0237(7) 0.0233(7) 0.0197(8) 0.0001(6) 0.0029(6) -0.0037(6)
C5 0.0274(8) 0.0177(7) 0.0236(8) 0.0003(6) 0.0027(6) 0.0003(6)
C6 0.0221(7) 0.0186(7) 0.0214(8) -0.0038(6) 0.0033(6) -0.0007(5)
C7 0.0194(7) 0.0188(7) 0.0168(7) 0.0026(5) 0.0004(5) 0.0004(5)
C8 0.0208(7) 0.0295(8) 0.0216(8) 0.0016(6) -0.0020(6) 0.0005(6)
C9 0.0189(7) 0.0325(8) 0.0240(8) 0.0065(6) 0.0011(6) 0.0047(6)
C10 0.0246(7) 0.0225(7) 0.0220(8) 0.0053(6) 0.0050(6) 0.0048(6)
C11 0.0307(9) 0.0313(9) 0.0368(10) -0.0025(7) 0.0079(8) 0.0105(7)

loop_
_atom_type_symbol
_atom_type_description
_atom_type_scat_dispersion_real
_atom_type_scat_dispersion_imag
_atom_type_scat_source
C C 0.0033 0.0016 'International Tables Vol C Tables 4.2.6.8 and 6.1.1.4'
H H 0.0000 0.0000 'International Tables Vol C Tables 4.2.6.8 and 6.1.1.4'
N N 0.0061 0.0033 'International Tables Vol C Tables 4.2.6.8 and 6.1.1.4'
O O 0.0106 0.0060 'International Tables Vol C Tables 4.2.6.8 and 6.1.1.4'
S S 0.1246 0.1234 'International Tables Vol C Tables 4.2.6.8 and 6.1.1.4'

loop_
_geom_angle_atom_site_label_1
_geom_angle_atom_site_label_2
_geom_angle_atom_site_label_3
_geom_angle
_geom_angle_site_symmetry_1
_geom_angle_site_symmetry_3
O1 S1 O2 118.75(7) . .
O1 S1 N2 109.70(7) . .
O2 S1 N2 102.34(7) . .
O1 S1 C1 108.69(7) . .
O2 S1 C1 108.62(7) . .
N2 S1 C1 108.23(7) . .
C8 N4 C7 115.34(13) . .
C7 N3 C10 115.72(14) . .
C7 N2 S1 128.31(11) . .
C7 N2 H1N2 117.8(17) . .
S1 N2 H1N2 113.9(17) . .
C4 N1 H1N1 117.1(15) . .
C4 N1 H2N1 121.0(16) . .
H1N1 N1 H2N1 115(2) . .
C2 C1 C6 119.94(14) . .
C2 C1 S1 120.33(12) . .
C6 C1 S1 119.68(11) . .
C3 C2 C1 120.17(14) . .
C3 C2 H2 119.9 . .
C1 C2 H2 119.9 . .
C2 C3 C4 121.03(14) . .
C2 C3 H3 119.5 . .
C4 C3 H3 119.5 . .
N1 C4 C3 119.95(15) . .
N1 C4 C5 121.95(15) . .
C3 C4 C5 118.06(14) . .
C6 C5 C4 120.96(14) . .
C6 C5 H5 119.5 . .
C4 C5 H5 119.5 . .
C5 C6 C1 119.83(14) . .
C5 C6 H6 120.1 . .
C1 C6 H6 120.1 . .
N3 C7 N4 127.26(14) . .
N3 C7 N2 119.69(14) . .
N4 C7 N2 113.04(13) . .
N4 C8 C9 122.63(16) . .
N4 C8 H8 118.7 . .
C9 C8 H8 118.7 . .
C8 C9 C10 117.48(15) . .
C8 C9 H9 121.3 . .
C10 C9 H9 121.3 . .
N3 C10 C9 121.56(15) . .
N3 C10 C11 117.22(16) . .
C9 C10 C11 121.22(15) . .
C10 C11 H11A 109.5 . .
C10 C11 H11B 109.5 . .
H11A C11 H11B 109.5 . .
C10 C11 H11C 109.5 . .
H11A C11 H11C 109.5 . .
H11B C11 H11C 109.5 . .

loop_
_geom_bond_atom_site_label_1
_geom_bond_atom_site_label_2
_geom_bond_distance
_geom_bond_site_symmetry_2
S1 O1 1.4298(11) .
S1 O2 1.4396(11) .
S1 N2 1.6381(13) .
S1 C1 1.7383(15) .
N4 C8 1.334(2) .
N4 C7 1.345(2) .
N3 C7 1.3329(19) .
N3 C10 1.349(2) .
N2 C7 1.3837(19) .
N2 H1N2 0.82(2) .
N1 C4 1.365(2) .
N1 H1N1 0.85(2) .
N1 H2N1 0.84(2) .
C1 C2 1.392(2) .
C1 C6 1.396(2) .
C2 C3 1.375(2) .
C2 H2 0.9300 .
C3 C4 1.406(2) .
C3 H3 0.9300 .
C4 C5 1.409(2) .
C5 C6 1.380(2) .
C5 H5 0.9300 .
C6 H6 0.9300 .
C8 C9 1.376(2) .
C8 H8 0.9300 .
C9 C10 1.385(2) .
C9 H9 0.9300 .
C10 C11 1.498(2) .
C11 H11A 0.9600 .
C11 H11B 0.9600 .
C11 H11C 0.9600 .

loop_
_geom_torsion_atom_site_label_1
_geom_torsion_atom_site_label_2
_geom_torsion_atom_site_label_3
_geom_torsion_atom_site_label_4
_geom_torsion
_geom_torsion_site_symmetry_1
_geom_torsion_site_symmetry_2
_geom_torsion_site_symmetry_3
_geom_torsion_site_symmetry_4
O1 S1 N2 C7 46.16(15) . . . .
O2 S1 N2 C7 173.13(13) . . . .
C1 S1 N2 C7 -72.27(15) . . . .
O1 S1 C1 C2 -17.30(15) . . . .
O2 S1 C1 C2 -147.83(13) . . . .
N2 S1 C1 C2 101.78(14) . . . .
O1 S1 C1 C6 160.18(12) . . . .
O2 S1 C1 C6 29.66(14) . . . .
N2 S1 C1 C6 -80.74(14) . . . .
C6 C1 C2 C3 0.3(2) . . . .
S1 C1 C2 C3 177.73(13) . . . .
C1 C2 C3 C4 -1.4(3) . . . .
C2 C3 C4 N1 -176.49(16) . . . .
C2 C3 C4 C5 1.4(2) . . . .
N1 C4 C5 C6 177.56(15) . . . .
C3 C4 C5 C6 -0.3(2) . . . .
C4 C5 C6 C1 -0.8(2) . . . .
C2 C1 C6 C5 0.8(2) . . . .
S1 C1 C6 C5 -176.66(12) . . . .
C10 N3 C7 N4 0.4(2) . . . .
C10 N3 C7 N2 -179.17(13) . . . .
C8 N4 C7 N3 0.2(2) . . . .
C8 N4 C7 N2 179.78(13) . . . .
S1 N2 C7 N3 -2.5(2) . . . .
S1 N2 C7 N4 177.92(11) . . . .
C7 N4 C8 C9 -0.5(2) . . . .
N4 C8 C9 C10 0.2(2) . . . .
C7 N3 C10 C9 -0.7(2) . . . .
C7 N3 C10 C11 178.26(14) . . . .
C8 C9 C10 N3 0.4(2) . . . .
C8 C9 C10 C11 -178.47(16) . . . .
